data_4337639
loop_
_publ_author_name
'Kim, Ka Young'
'Park, Sunhong'
'Jung, Sung Ho'
'Lee, Shim Sung'
'Park, Ki-Min'
'Shinkai, Seiji'
'Jung, Jong Hwa'

_publ_section_title
;
 Geometric Change of a Thiacalix[4]arene Supramolecular Gel with Volatile
 Gases and Its Chromogenic Detection for Rapid Analysis.
;
_journal_issue 6
_journal_name_full 'Inorganic chemistry'
_journal_page_first 3004
_journal_page_last 3011
_journal_paper_doi 10.1021/ic402804p
_journal_volume 53
_journal_year 2014
_chemical_formula_moiety
;
C153 H191 Co4 K4 N3 O46 S12, 8(H2 O)
;
_chemical_formula_sum 'C153 H207 Co4 K4 N3 O54 S12'
_chemical_formula_weight 3729.06
_chemical_name_systematic
; 
 ? 
;
_space_group_IT_number 220
_symmetry_cell_setting cubic
_symmetry_space_group_name_Hall 'I -4bd 2c 3'
_symmetry_space_group_name_H-M 'I -4 3 d'
_atom_sites_solution_hydrogens geom
_atom_sites_solution_primary direct
_atom_sites_solution_secondary difmap
_audit_creation_method SHELXTL
_cell_angle_alpha 90.00
_cell_angle_beta 90.00
_cell_angle_gamma 90.00
_cell_formula_units_Z 4
_cell_length_a 27.2658(3)
_cell_length_b 27.2658(3)
_cell_length_c 27.2658(3)
_cell_measurement_reflns_used 9856
_cell_measurement_temperature 173(2)
_cell_measurement_theta_max 18.30
_cell_measurement_theta_min 2.36
_cell_volume 20270.0(4)
_computing_cell_refinement 'Bruker APEX2'
_computing_data_collection 'Bruker APEX2'
_computing_data_reduction 'Bruker APEX2'
_computing_molecular_graphics 'Bruker SHELXTL'
_computing_publication_material 'Bruker SHELXTL'
_computing_structure_refinement 'Bruker SHELXTL'
_computing_structure_solution 'Bruker SHELXTL'
_diffrn_ambient_temperature 173(2)
_diffrn_measured_fraction_theta_full 1.000
_diffrn_measured_fraction_theta_max 1.000
_diffrn_measurement_device_type 'Bruker APEX-II CCD'
_diffrn_measurement_method '\f and \w scans'
_diffrn_radiation_monochromator graphite
_diffrn_radiation_source 'fine-focus sealed tube'
_diffrn_radiation_type MoK\a
_diffrn_radiation_wavelength 0.71073
_diffrn_reflns_av_R_equivalents 0.0764
_diffrn_reflns_av_sigmaI/netI 0.0217
_diffrn_reflns_limit_h_max 31
_diffrn_reflns_limit_h_min -33
_diffrn_reflns_limit_k_max 33
_diffrn_reflns_limit_k_min -33
_diffrn_reflns_limit_l_max 33
_diffrn_reflns_limit_l_min -33
_diffrn_reflns_number 128976
_diffrn_reflns_theta_full 25.98
_diffrn_reflns_theta_max 25.98
_diffrn_reflns_theta_min 1.83
_exptl_absorpt_coefficient_mu 0.598
_exptl_absorpt_correction_T_max 0.8628
_exptl_absorpt_correction_T_min 0.7737
_exptl_absorpt_correction_type multi-scan
_exptl_absorpt_process_details SADABS
_exptl_crystal_colour blue
_exptl_crystal_density_diffrn 1.222
_exptl_crystal_density_method 'not measured'
_exptl_crystal_description Block
_exptl_crystal_F_000 7816
_exptl_crystal_size_max 0.45
_exptl_crystal_size_mid 0.30
_exptl_crystal_size_min 0.25
_refine_diff_density_max 0.877
_refine_diff_density_min -0.670
_refine_diff_density_rms 0.113
_refine_ls_abs_structure_details 'Flack H D (1983), Acta Cryst. A39, 876-881'
_refine_ls_abs_structure_Flack 0.01(5)
_refine_ls_extinction_method none
_refine_ls_goodness_of_fit_ref 1.112
_refine_ls_hydrogen_treatment constr
_refine_ls_matrix_type full
_refine_ls_number_parameters 210
_refine_ls_number_reflns 3336
_refine_ls_number_restraints 33
_refine_ls_restrained_S_all 1.132
_refine_ls_R_factor_all 0.0881
_refine_ls_R_factor_gt 0.0726
_refine_ls_shift/su_max 0.001
_refine_ls_shift/su_mean 0.000
_refine_ls_structure_factor_coef Fsqd
_refine_ls_weighting_details 'calc w=1/[\s^2^(Fo^2^)+(0.1488P)^2^+19.3336P] where P=(Fo^2^+2Fc^2^)/3'
_refine_ls_weighting_scheme calc
_refine_ls_wR_factor_gt 0.1982
_refine_ls_wR_factor_ref 0.2259
_reflns_number_gt 2801
_reflns_number_total 3336
_reflns_threshold_expression >2sigma(I)
_cod_data_source_file ic402804p_si_002.cif
_cod_data_source_block blue
_cod_depositor_comments
;
The following automatic conversions were performed:

'_symmetry_cell_setting' value 'Cubic' changed to 'cubic' according
to
/usr/data/users/saulius/crontab/automatic-downloads/current/ACS/lib/dictionaries/cif_core.dic
dictionary named 'cif_core.dic' version 2.4.2 from 2011-04-26.

Automatic conversion script
Id: cif_fix_values 2281 2013-09-26 08:29:07Z andrius 
;
_cod_original_sg_symbol_H-M I-43d
_cod_database_code 4337639

loop_
_symmetry_equiv_pos_as_xyz
'x, y, z'
'-x+1/2, -y, z+1/2'
'-x, y+1/2, -z+1/2'
'x+1/2, -y+1/2, -z'
'z, x, y'
'z+1/2, -x+1/2, -y'
'-z+1/2, -x, y+1/2'
'-z, x+1/2, -y+1/2'
'y, z, x'
'-y, z+1/2, -x+1/2'
'y+1/2, -z+1/2, -x'
'-y+1/2, -z, x+1/2'
'y+1/4, x+1/4, z+1/4'
'-y+1/4, -x+3/4, z+3/4'
'y+3/4, -x+1/4, -z+3/4'
'-y+3/4, x+3/4, -z+1/4'
'x+1/4, z+1/4, y+1/4'
'-x+3/4, z+3/4, -y+1/4'
'-x+1/4, -z+3/4, y+3/4'
'x+3/4, -z+1/4, -y+3/4'
'z+1/4, y+1/4, x+1/4'
'z+3/4, -y+1/4, -x+3/4'
'-z+3/4, y+3/4, -x+1/4'
'-z+1/4, -y+3/4, x+3/4'
'x+1/2, y+1/2, z+1/2'
'-x+1, -y+1/2, z+1'
'-x+1/2, y+1, -z+1'
'x+1, -y+1, -z+1/2'
'z+1/2, x+1/2, y+1/2'
'z+1, -x+1, -y+1/2'
'-z+1, -x+1/2, y+1'
'-z+1/2, x+1, -y+1'
'y+1/2, z+1/2, x+1/2'
'-y+1/2, z+1, -x+1'
'y+1, -z+1, -x+1/2'
'-y+1, -z+1/2, x+1'
'y+3/4, x+3/4, z+3/4'
'-y+3/4, -x+5/4, z+5/4'
'y+5/4, -x+3/4, -z+5/4'
'-y+5/4, x+5/4, -z+3/4'
'x+3/4, z+3/4, y+3/4'
'-x+5/4, z+5/4, -y+3/4'
'-x+3/4, -z+5/4, y+5/4'
'x+5/4, -z+3/4, -y+5/4'
'z+3/4, y+3/4, x+3/4'
'z+5/4, -y+3/4, -x+5/4'
'-z+5/4, y+5/4, -x+3/4'
'-z+3/4, -y+5/4, x+5/4'

loop_
_atom_site_label
_atom_site_type_symbol
_atom_site_fract_x
_atom_site_fract_y
_atom_site_fract_z
_atom_site_U_iso_or_equiv
_atom_site_adp_type
_atom_site_occupancy
_atom_site_symmetry_multiplicity
_atom_site_calc_flag
_atom_site_refinement_flags
_atom_site_disorder_assembly
_atom_site_disorder_group
Co1 Co 0.09742(5) -0.09742(5) 0.40258(5) 0.0780(6) Uani 1 3 d S . .
K1 K 0.2500 0.03007(7) 0.5000 0.0451(5) Uani 0.67 2 d SP . .
O1 O 0.1122(2) -0.02646(19) 0.41358(19) 0.0854(15) Uani 1 1 d . A .
O2 O 0.18231(19) -0.01913(16) 0.4535(2) 0.0861(15) Uani 1 1 d . A .
O3 O 0.17529(14) 0.07989(13) 0.45469(16) 0.0579(10) Uani 1 1 d . . .
S1 S 0.11097(5) 0.12227(6) 0.53624(7) 0.0696(5) Uani 1 1 d . . .
C1 C 0.1453(2) -0.0024(2) 0.4329(2) 0.0658(15) Uani 1 1 d . . .
C2 C 0.1370(3) 0.0513(2) 0.4319(4) 0.083(2) Uani 1 1 d . A .
H2A H 0.1336 0.0618 0.3974 0.099 Uiso 1 1 calc R . .
H2B H 0.1056 0.0585 0.4487 0.099 Uiso 1 1 calc R . .
C3 C 0.16525(18) 0.12965(18) 0.4508(2) 0.0487(11) Uani 1 1 d . . .
C4 C 0.13773(18) 0.15316(19) 0.4864(2) 0.0517(11) Uani 1 1 d . . .
C5 C 0.1832(2) 0.1562(2) 0.4103(2) 0.0532(12) Uani 1 1 d . . .
C6 C 0.1701(2) 0.2053(2) 0.4049(2) 0.0562(12) Uani 1 1 d . . .
H6 H 0.1820 0.2229 0.3773 0.067 Uiso 1 1 calc R . .
C7 C 0.1402(2) 0.2294(2) 0.4388(2) 0.0589(13) Uani 1 1 d . . .
C8 C 0.1259(2) 0.2031(2) 0.4801(2) 0.0591(13) Uani 1 1 d . . .
H8 H 0.1075 0.2193 0.5049 0.071 Uiso 1 1 calc R . .
C9 C 0.1252(3) 0.2829(2) 0.4311(3) 0.0777(19) Uani 1 1 d . . .
C10 C 0.0889(5) 0.2991(4) 0.4674(5) 0.138(4) Uani 1 1 d U . .
H10A H 0.1006 0.2913 0.5005 0.207 Uiso 1 1 calc R . .
H10B H 0.0577 0.2822 0.4615 0.207 Uiso 1 1 calc R . .
H10C H 0.0840 0.3346 0.4644 0.207 Uiso 1 1 calc R . .
C11 C 0.1735(5) 0.3148(3) 0.4370(4) 0.109(3) Uani 1 1 d . . .
H11A H 0.1859 0.3117 0.4706 0.164 Uiso 1 1 calc R . .
H11B H 0.1659 0.3493 0.4301 0.164 Uiso 1 1 calc R . .
H11C H 0.1984 0.3031 0.4139 0.164 Uiso 1 1 calc R . .
C12 C 0.1073(4) 0.2906(3) 0.3786(4) 0.111(3) Uani 1 1 d . . .
H12A H 0.1330 0.2805 0.3556 0.166 Uiso 1 1 calc R . .
H12B H 0.0997 0.3254 0.3735 0.166 Uiso 1 1 calc R . .
H12C H 0.0778 0.2710 0.3730 0.166 Uiso 1 1 calc R . .
O4 O 0.1720(3) -0.1297(5) 0.4131(5) 0.136(4) Uani 0.25 1 d P A 1
N1 N 0.2258(5) -0.1676(5) 0.4572(5) 0.063(5) Uani 0.25 1 d PD A 1
C13 C 0.1873(6) -0.1337(7) 0.4554(8) 0.052(5) Uani 0.25 1 d PDU A 1
H13 H 0.1748 -0.1163 0.4828 0.063 Uiso 0.25 1 calc PR A 1
C14 C 0.2546(13) -0.1928(13) 0.4225(12) 0.097(9) Uani 0.25 1 d PDU A 1
H14A H 0.2751 -0.2171 0.4393 0.145 Uiso 0.25 1 calc PR A 1
H14B H 0.2756 -0.1694 0.4051 0.145 Uiso 0.25 1 calc PR A 1
H14C H 0.2331 -0.2094 0.3990 0.145 Uiso 0.25 1 calc PR A 1
C15 C 0.2500 -0.1558(13) 0.5000 0.124(9) Uani 0.25 1 d PDU A 1
H15A H 0.2763 -0.1796 0.5058 0.186 Uiso 0.25 1 calc PR A 1
H15B H 0.2268 -0.1567 0.5275 0.186 Uiso 0.25 1 calc PR A 1
H15C H 0.2640 -0.1228 0.4972 0.186 Uiso 0.25 1 calc PR A 1
O1W O 0.1720(3) -0.1297(5) 0.4131(5) 0.136(4) Uani 0.50 1 d P A 2
O2W O 0.1386(5) -0.1386(5) 0.3614(5) 0.121(18) Uani 0.08 1 d P A 3
O3W O -0.0100(17) 0.0100(17) 0.5100(17) 0.26(3) Uani 0.50 3 d SP . .
O4W O -0.0714(19) -0.0195(17) 0.5133(16) 0.30(2) Uani 0.50 1 d PU . .

loop_
_atom_site_aniso_label
_atom_site_aniso_U_11
_atom_site_aniso_U_22
_atom_site_aniso_U_33
_atom_site_aniso_U_23
_atom_site_aniso_U_13
_atom_site_aniso_U_12
Co1 0.0780(6) 0.0780(6) 0.0780(6) 0.0278(6) -0.0278(6) -0.0278(6)
K1 0.0372(10) 0.0376(10) 0.0605(13) 0.000 -0.0128(9) 0.000
O1 0.096(4) 0.076(3) 0.084(3) -0.002(2) -0.020(3) -0.030(3)
O2 0.074(3) 0.050(2) 0.134(5) -0.001(3) -0.025(3) -0.004(2)
O3 0.058(2) 0.0399(17) 0.076(3) 0.0066(17) -0.0175(18) 0.0026(15)
S1 0.0475(7) 0.0713(9) 0.0901(11) 0.0308(8) 0.0122(7) 0.0046(6)
C1 0.064(3) 0.060(3) 0.073(4) -0.002(3) -0.007(3) -0.015(3)
C2 0.074(4) 0.060(3) 0.115(6) -0.001(4) -0.042(4) -0.002(3)
C3 0.044(2) 0.039(2) 0.064(3) 0.005(2) -0.011(2) 0.0033(18)
C4 0.042(2) 0.051(3) 0.061(3) 0.013(2) -0.002(2) 0.002(2)
C5 0.055(3) 0.049(3) 0.055(3) 0.001(2) -0.011(2) 0.011(2)
C6 0.061(3) 0.049(3) 0.058(3) 0.012(2) 0.000(2) 0.011(2)
C7 0.059(3) 0.047(3) 0.071(3) 0.013(2) 0.004(3) 0.011(2)
C8 0.055(3) 0.051(3) 0.071(3) 0.009(2) 0.010(3) 0.015(2)
C9 0.097(5) 0.041(3) 0.095(5) 0.015(3) 0.014(4) 0.021(3)
C10 0.151(6) 0.113(5) 0.150(6) 0.018(5) 0.023(5) 0.045(5)
C11 0.174(10) 0.054(4) 0.099(6) -0.003(4) -0.016(6) 0.010(5)
C12 0.127(8) 0.064(4) 0.142(8) 0.029(5) -0.025(6) 0.026(5)
O4 0.084(5) 0.153(8) 0.171(10) 0.066(8) 0.004(6) 0.021(6)
N1 0.035(8) 0.026(7) 0.128(17) 0.012(8) 0.015(9) 0.019(6)
C13 0.052(6) 0.046(6) 0.058(7) 0.002(5) -0.007(5) 0.011(5)
C14 0.097(11) 0.092(10) 0.102(11) -0.002(6) 0.008(6) 0.008(6)
C15 0.119(10) 0.120(11) 0.132(11) 0.000 0.008(6) 0.000
O1W 0.084(5) 0.153(8) 0.171(10) 0.066(8) 0.004(6) 0.021(6)
O2W 0.121(18) 0.121(18) 0.121(18) -0.054(12) 0.054(12) 0.054(12)
O3W 0.26(3) 0.26(3) 0.26(3) 0.16(4) -0.16(4) -0.16(4)
O4W 0.30(2) 0.30(2) 0.30(2) 0.003(6) -0.003(6) 0.007(6)

loop_
_atom_type_symbol
_atom_type_description
_atom_type_scat_dispersion_real
_atom_type_scat_dispersion_imag
_atom_type_scat_source
C C 0.0033 0.0016 'International Tables Vol C Tables 4.2.6.8 and 6.1.1.4'
H H 0.0000 0.0000 'International Tables Vol C Tables 4.2.6.8 and 6.1.1.4'
N N 0.0061 0.0033 'International Tables Vol C Tables 4.2.6.8 and 6.1.1.4'
O O 0.0106 0.0060 'International Tables Vol C Tables 4.2.6.8 and 6.1.1.4'
K K 0.2009 0.2494 'International Tables Vol C Tables 4.2.6.8 and 6.1.1.4'
S S 0.1246 0.1234 'International Tables Vol C Tables 4.2.6.8 and 6.1.1.4'
Co Co 0.3494 0.9721 'International Tables Vol C Tables 4.2.6.8 and 6.1.1.4'

loop_
_geom_angle_atom_site_label_1
_geom_angle_atom_site_label_2
_geom_angle_atom_site_label_3
_geom_angle
_geom_angle_site_symmetry_1
_geom_angle_site_symmetry_3
O2W Co1 O1 121.93(19) . 10_545
O2W Co1 O1 121.93(18) . 7
O1 Co1 O1 94.6(2) 10_545 7
O2W Co1 O1 121.93(19) . .
O1 Co1 O1 94.6(2) 10_545 .
O1 Co1 O1 94.6(2) 7 .
O2W Co1 O1W 47.3(4) . 7
O1 Co1 O1W 86.1(4) 10_545 7
O1 Co1 O1W 100.2(4) 7 7
O1 Co1 O1W 165.0(4) . 7
O2W Co1 O4 47.3(4) . 7
O1 Co1 O4 86.1(4) 10_545 7
O1 Co1 O4 100.2(4) 7 7
O1 Co1 O4 165.0(4) . 7
O1W Co1 O4 0.0(7) 7 7
O2W Co1 O1W 47.3(4) . 10_545
O1 Co1 O1W 100.2(4) 10_545 10_545
O1 Co1 O1W 165.0(4) 7 10_545
O1 Co1 O1W 86.1(4) . 10_545
O1W Co1 O1W 79.0(6) 7 10_545
O4 Co1 O1W 79.0(6) 7 10_545
O2W Co1 O4 47.3(4) . 10_545
O1 Co1 O4 100.2(4) 10_545 10_545
O1 Co1 O4 165.0(4) 7 10_545
O1 Co1 O4 86.1(4) . 10_545
O1W Co1 O4 79.0(6) 7 10_545
O4 Co1 O4 79.0(6) 7 10_545
O1W Co1 O4 0.0(6) 10_545 10_545
O2W Co1 O4 47.3(4) . .
O1 Co1 O4 165.0(4) 10_545 .
O1 Co1 O4 86.1(4) 7 .
O1 Co1 O4 100.2(4) . .
O1W Co1 O4 79.0(6) 7 .
O4 Co1 O4 79.0(6) 7 .
O1W Co1 O4 79.0(6) 10_545 .
O4 Co1 O4 79.0(6) 10_545 .
O2 K1 O2 118.2(2) 27_545 .
O2 K1 O3 60.69(13) 27_545 27_545
O2 K1 O3 176.93(17) . 27_545
O2 K1 O3 176.93(17) 27_545 .
O2 K1 O3 60.69(13) . .
O3 K1 O3 120.62(17) 27_545 .
O2 K1 C6 80.38(17) 27_545 48_544
O2 K1 C6 106.72(17) . 48_544
O3 K1 C6 70.42(13) 27_545 48_544
O3 K1 C6 102.65(14) . 48_544
O2 K1 C6 106.72(17) 27_545 22_455
O2 K1 C6 80.38(17) . 22_455
O3 K1 C6 102.65(14) 27_545 22_455
O3 K1 C6 70.42(13) . 22_455
C6 K1 C6 166.53(19) 48_544 22_455
O2 K1 C7 92.34(17) 27_545 48_544
O2 K1 C7 83.21(17) . 48_544
O3 K1 C7 93.94(14) 27_545 48_544
O3 K1 C7 90.33(13) . 48_544
C6 K1 C7 23.54(14) 48_544 48_544
C6 K1 C7 159.14(14) 22_455 48_544
O2 K1 C7 83.21(17) 27_545 22_455
O2 K1 C7 92.34(17) . 22_455
O3 K1 C7 90.33(13) 27_545 22_455
O3 K1 C7 93.94(14) . 22_455
C6 K1 C7 159.14(14) 48_544 22_455
C6 K1 C7 23.54(14) 22_455 22_455
C7 K1 C7 171.4(2) 48_544 22_455
O2 K1 C8 72.76(18) 27_545 22_455
O2 K1 C8 115.63(17) . 22_455
O3 K1 C8 67.05(13) 27_545 22_455
O3 K1 C8 104.99(14) . 22_455
C6 K1 C8 136.79(14) 48_544 22_455
C6 K1 C8 40.54(14) 22_455 22_455
C7 K1 C8 159.80(14) 48_544 22_455
C7 K1 C8 23.29(13) 22_455 22_455
O2 K1 C8 115.63(17) 27_545 48_544
O2 K1 C8 72.76(18) . 48_544
O3 K1 C8 104.99(14) 27_545 48_544
O3 K1 C8 67.05(13) . 48_544
C6 K1 C8 40.54(14) 48_544 48_544
C6 K1 C8 136.79(14) 22_455 48_544
C7 K1 C8 23.29(13) 48_544 48_544
C7 K1 C8 159.80(14) 22_455 48_544
C8 K1 C8 164.77(19) 22_455 48_544
O2 K1 C1 16.37(15) 27_545 27_545
O2 K1 C1 134.39(17) . 27_545
O3 K1 C1 44.36(13) 27_545 27_545
O3 K1 C1 164.90(15) . 27_545
C6 K1 C1 75.13(14) 48_544 27_545
C6 K1 C1 108.42(14) 22_455 27_545
C7 K1 C1 92.26(15) 48_544 27_545
C7 K1 C1 85.55(16) 22_455 27_545
C8 K1 C1 69.56(15) 22_455 27_545
C8 K1 C1 114.60(15) 48_544 27_545
O2 K1 C1 134.40(17) 27_545 .
O2 K1 C1 16.37(15) . .
O3 K1 C1 164.90(15) 27_545 .
O3 K1 C1 44.35(13) . .
C6 K1 C1 108.42(14) 48_544 .
C6 K1 C1 75.13(14) 22_455 .
C7 K1 C1 85.55(16) 48_544 .
C7 K1 C1 92.27(15) 22_455 .
C8 K1 C1 114.60(15) 22_455 .
C8 K1 C1 69.56(15) 48_544 .
C1 K1 C1 150.7(2) 27_545 .
C1 O1 Co1 136.6(5) . .
C1 O2 K1 127.3(4) . .
C3 O3 C2 110.7(4) . .
C3 O3 K1 131.7(3) . .
C2 O3 K1 117.6(3) . .
C4 S1 C5 105.1(2) . 22_455
O1 C1 O2 126.4(6) . .
O1 C1 C2 114.0(6) . .
O2 C1 C2 119.6(5) . .
O1 C1 K1 162.4(5) . .
O2 C1 K1 36.3(3) . .
C2 C1 K1 83.3(3) . .
O3 C2 C1 114.6(5) . .
C4 C3 O3 120.4(5) . .
C4 C3 C5 120.0(4) . .
O3 C3 C5 119.6(5) . .
C3 C4 C8 119.1(5) . .
C3 C4 S1 123.1(4) . .
C8 C4 S1 117.5(4) . .
C6 C5 C3 119.2(5) . .
C6 C5 S1 117.7(4) . 48_544
C3 C5 S1 122.4(4) . 48_544
C6 C5 K1 74.3(3) . 22_455
C3 C5 K1 83.5(3) . 22_455
S1 C5 K1 120.3(3) 48_544 22_455
C5 C6 C7 122.2(5) . .
C5 C6 K1 82.5(3) . 22_455
C7 C6 K1 79.3(3) . 22_455
C8 C7 C6 117.2(5) . .
C8 C7 C9 121.7(5) . .
C6 C7 C9 121.1(5) . .
C8 C7 K1 79.2(4) . 22_455
C6 C7 K1 77.1(3) . 22_455
C9 C7 K1 111.8(4) . 22_455
C7 C8 C4 122.1(5) . .
C7 C8 K1 77.5(3) . 22_455
C4 C8 K1 83.4(3) . 22_455
C10 C9 C12 112.0(9) . .
C10 C9 C7 112.1(7) . .
C12 C9 C7 110.2(6) . .
C10 C9 C11 109.1(9) . .
C12 C9 C11 106.4(7) . .
C7 C9 C11 106.7(6) . .
C13 O4 Co1 117.7(11) . .
C15 N1 C13 103.7(14) . .
C15 N1 C14 115(2) . .
C13 N1 C14 136(2) . .
O4 C13 N1 110.4(16) . .

loop_
_geom_bond_atom_site_label_1
_geom_bond_atom_site_label_2
_geom_bond_distance
_geom_bond_site_symmetry_2
Co1 O2W 1.94(3) .
Co1 O1 1.999(5) 10_545
Co1 O1 1.999(5) 7
Co1 O1 1.999(5) .
Co1 O1W 2.235(9) 7
Co1 O4 2.235(9) 7
Co1 O1W 2.235(9) 10_545
Co1 O4 2.235(9) 10_545
Co1 O4 2.235(9) .
K1 O2 2.610(5) 27_545
K1 O2 2.610(5) .
K1 O3 2.742(4) 27_545
K1 O3 2.742(4) .
K1 C6 3.410(6) 48_544
K1 C6 3.410(6) 22_455
K1 C7 3.437(6) 48_544
K1 C7 3.437(6) 22_455
K1 C8 3.458(6) 22_455
K1 C8 3.458(6) 48_544
K1 C1 3.505(6) 27_545
K1 C1 3.505(6) .
O1 C1 1.232(8) .
O2 C1 1.242(8) .
O3 C3 1.388(6) .
O3 C2 1.444(7) .
S1 C4 1.758(5) .
S1 C5 1.762(6) 22_455
C1 C2 1.481(9) .
C3 C4 1.384(8) .
C3 C5 1.408(8) .
C4 C8 1.411(7) .
C5 C6 1.392(7) .
C5 S1 1.762(6) 48_544
C5 K1 3.511(5) 22_455
C6 C7 1.396(8) .
C6 K1 3.410(6) 22_455
C7 C8 1.392(8) .
C7 C9 1.529(7) .
C7 K1 3.437(6) 22_455
C8 K1 3.458(6) 22_455
C9 C10 1.468(14) .
C9 C12 1.528(14) .
C9 C11 1.585(14) .
O4 C13 1.23(2) .
N1 C15 1.377(8) .
N1 C13 1.399(8) .
N1 C14 1.408(8) .
